data_7708422
loop_
_publ_author_name
'Ondrej, Barta'
'Cisarova, Ivana'
'\<St\<epni\<cka, Petr'

_publ_section_title
;
 The protonation state governs the coordination of phosphinoferrocene
 guanidines
;
_journal_name_full 'Dalton Transactions'
_journal_paper_doi 10.1039/D1DT02884G
_journal_year 2021
_chemical_formula_moiety 'C29 H35 Cl3 Fe N3 P Pd, 2.5(C H Cl3)'
_chemical_formula_sum 'C31.5 H37.5 Cl10.5 Fe N3 P Pd'
_chemical_formula_weight 1023.59
_space_group_crystal_system triclinic
_space_group_IT_number 2
_space_group_name_Hall '-P 1'
_space_group_name_H-M_alt 'P -1'
_atom_sites_solution_hydrogens mixed
_atom_sites_solution_primary direct
_atom_sites_solution_secondary difmap
_audit_creation_method SHELXL-2017/1
_audit_update_record
;
2021-08-25 deposited with the CCDC.	2021-09-24 downloaded from the CCDC.
;
_cell_angle_alpha 114.1030(10)
_cell_angle_beta 93.9210(10)
_cell_angle_gamma 108.6680(10)
_cell_formula_units_Z 2
_cell_length_a 12.5962(5)
_cell_length_b 13.5142(6)
_cell_length_c 14.1211(6)
_cell_measurement_reflns_used 9970
_cell_measurement_temperature 120(2)
_cell_measurement_theta_max 27.52
_cell_measurement_theta_min 2.28
_cell_volume 2022.94(15)
_computing_cell_refinement 'SAINT V8.38A (Bruker AXS Inc., 2017)'
_computing_data_collection 'Bruker Instrument Service vV6.2.10'
_computing_data_reduction 'SAINT V8.38A (Bruker AXS Inc., 2017)'
_computing_molecular_graphics 'PLATON (Spek, 2017)'
_computing_publication_material 'PLATON (Spek, 2017)'
_computing_structure_refinement 'SHELXL-2017/1 (Sheldrick, 2017)'
_computing_structure_solution 'SHELXT 2014/5 (Sheldrick, 2014)'
_diffrn_ambient_temperature 120(2)
_diffrn_measured_fraction_theta_full 0.998
_diffrn_measured_fraction_theta_max 0.997
_diffrn_measurement_device_type 'Bruker D8 VENTURE Kappa Duo PHOTON 100 CMOS'
_diffrn_measurement_method '\f and \w scans'
_diffrn_radiation_monochromator 'Quazar Mo multilayer optic'
_diffrn_radiation_source 'I\mS micro-focus sealed tube'
_diffrn_radiation_type MoK\a
_diffrn_radiation_wavelength 0.71073
_diffrn_reflns_av_R_equivalents 0.0174
_diffrn_reflns_av_unetI/netI 0.0152
_diffrn_reflns_Laue_measured_fraction_full 0.998
_diffrn_reflns_Laue_measured_fraction_max 0.997
_diffrn_reflns_limit_h_max 16
_diffrn_reflns_limit_h_min -15
_diffrn_reflns_limit_k_max 17
_diffrn_reflns_limit_k_min -17
_diffrn_reflns_limit_l_max 18
_diffrn_reflns_limit_l_min -18
_diffrn_reflns_number 40304
_diffrn_reflns_point_group_measured_fraction_full 0.998
_diffrn_reflns_point_group_measured_fraction_max 0.997
_diffrn_reflns_theta_full 25.242
_diffrn_reflns_theta_max 27.532
_diffrn_reflns_theta_min 2.098
_exptl_absorpt_coefficient_mu 1.564
_exptl_absorpt_correction_T_max 0.88
_exptl_absorpt_correction_T_min 0.81
_exptl_absorpt_correction_type multi-scan
_exptl_absorpt_process_details 'SADABS-2016/2 - Bruker AXS'
_exptl_crystal_colour red
_exptl_crystal_density_diffrn 1.680
_exptl_crystal_description prism
_exptl_crystal_F_000 1026
_exptl_crystal_size_max 0.29
_exptl_crystal_size_mid 0.23
_exptl_crystal_size_min 0.09
_refine_diff_density_max 1.624
_refine_diff_density_min -1.035
_refine_diff_density_rms 0.081
_refine_ls_extinction_method none
_refine_ls_goodness_of_fit_ref 1.050
_refine_ls_hydrogen_treatment constr
_refine_ls_matrix_type full
_refine_ls_number_parameters 433
_refine_ls_number_reflns 9326
_refine_ls_number_restraints 0
_refine_ls_restrained_S_all 1.050
_refine_ls_R_factor_all 0.0320
_refine_ls_R_factor_gt 0.0283
_refine_ls_shift/su_max 0.002
_refine_ls_shift/su_mean 0.000
_refine_ls_structure_factor_coef Fsqd
_refine_ls_weighting_details 'w=1/[\s^2^(Fo^2^)+(0.0226P)^2^+3.9232P] where P=(Fo^2^+2Fc^2^)/3'
_refine_ls_weighting_scheme calc
_refine_ls_wR_factor_gt 0.0644
_refine_ls_wR_factor_ref 0.0673
_reflns_Friedel_coverage 0.000
_reflns_number_gt 8566
_reflns_number_total 9326
_reflns_threshold_expression 'I > 2\s(I)'
_cod_data_source_file d1dt02884g2.cif
_cod_data_source_block ob216_sq
_cod_depositor_comments
;
The following automatic conversions were performed:

data name '__chemical_formula_moiety' was replaced with
'_chemical_formula_moiety'.

Automatic conversion script
Id: cif_correct_tags 7550 2019-12-06 10:49:48Z antanas 
;
_cod_original_formula_sum 'C31.50 H37.50 Cl10.50 Fe N3 P Pd'
_cod_database_code 7708422
_shelx_shelxl_version_number 2017/1
_shelx_space_group_comment
;
The symmetry employed for this shelxl refinement is uniquely defined
by the following loop, which should always be used as a source of
symmetry information in preference to the above space-group names.
They are only intended as comments.
;
_shelx_estimated_absorpt_t_min 0.660
_shelx_estimated_absorpt_t_max 0.872

loop_
_space_group_symop_operation_xyz
'x, y, z'
'-x, -y, -z'

loop_
_atom_site_label
_atom_site_type_symbol
_atom_site_fract_x
_atom_site_fract_y
_atom_site_fract_z
_atom_site_U_iso_or_equiv
_atom_site_adp_type
_atom_site_occupancy
_atom_site_site_symmetry_order
_atom_site_calc_flag
_atom_site_refinement_flags_posn
_atom_site_refinement_flags_adp
_atom_site_refinement_flags_occupancy
_atom_site_disorder_assembly
_atom_site_disorder_group
Pd Pd 0.37134(2) 0.86956(2) 0.69151(2) 0.01246(4) Uani 1 1 d . . . . .
Fe Fe 0.44702(2) 0.62278(2) 0.75937(2) 0.01269(6) Uani 1 1 d . . . . .
P P 0.54638(4) 0.86247(4) 0.70667(4) 0.01200(9) Uani 1 1 d . . . . .
Cl2 Cl 0.43446(4) 1.05493(4) 0.83084(4) 0.01859(10) Uani 1 1 d . . . . .
Cl3 Cl 0.30807(5) 0.69393(4) 0.53552(4) 0.02080(10) Uani 1 1 d . . . . .
Cl1 Cl 0.18108(4) 0.86526(5) 0.68245(4) 0.02603(12) Uani 1 1 d . . . . .
N1 N 0.21082(16) 0.49114(16) 0.60639(14) 0.0218(4) Uani 1 1 d . . . . .
H1N H 0.222400 0.532427 0.570854 0.026 Uiso 1 1 d R U . . .
N2 N 0.06595(15) 0.34388(17) 0.45957(14) 0.0203(4) Uani 1 1 d . . . . .
H2N H -0.006926 0.287866 0.436106 0.024 Uiso 1 1 d R U . . .
N3 N 0.05925(15) 0.35618(16) 0.62733(14) 0.0187(4) Uani 1 1 d . . . . .
H3N H 0.079202 0.399807 0.696077 0.022 Uiso 1 1 d R U . . .
C1 C 0.55309(17) 0.73149(18) 0.70801(16) 0.0155(4) Uani 1 1 d . . . . .
C2 C 0.50187(19) 0.61245(18) 0.62454(17) 0.0185(4) Uani 1 1 d . . . . .
H2 H 0.453568 0.586493 0.557515 0.022 Uiso 1 1 calc R U . . .
C3 C 0.5365(2) 0.54050(19) 0.66030(18) 0.0219(4) Uani 1 1 d . . . . .
H3 H 0.515717 0.458262 0.620766 0.026 Uiso 1 1 calc R U . . .
C4 C 0.60711(19) 0.61250(19) 0.76495(18) 0.0210(4) Uani 1 1 d . . . . .
H4 H 0.641360 0.586555 0.807439 0.025 Uiso 1 1 calc R U . . .
C5 C 0.61796(17) 0.72992(19) 0.79541(17) 0.0174(4) Uani 1 1 d . . . . .
H5 H 0.660478 0.795921 0.861716 0.021 Uiso 1 1 calc R U . . .
C6 C 0.27242(17) 0.54476(18) 0.71434(16) 0.0163(4) Uani 1 1 d . . . . .
C7 C 0.31823(18) 0.48983(18) 0.76495(16) 0.0183(4) Uani 1 1 d . . . . .
H7 H 0.309901 0.409983 0.733972 0.022 Uiso 1 1 calc R U . . .
C8 C 0.37877(18) 0.57743(18) 0.87063(16) 0.0175(4) Uani 1 1 d . . . . .
H8 H 0.417325 0.565715 0.922957 0.021 Uiso 1 1 calc R U . . .
C9 C 0.37169(18) 0.68536(18) 0.88452(16) 0.0177(4) Uani 1 1 d . . . . .
H9 H 0.405700 0.758237 0.947168 0.021 Uiso 1 1 calc R U . . .
C10 C 0.30482(17) 0.66510(18) 0.78826(16) 0.0167(4) Uani 1 1 d . . . . .
H10 H 0.285281 0.721617 0.775543 0.020 Uiso 1 1 calc R U . . .
C11 C 0.60528(17) 0.87479(18) 0.59645(16) 0.0153(4) Uani 1 1 d . . . . .
C12 C 0.60086(18) 0.96558(19) 0.57475(17) 0.0191(4) Uani 1 1 d . . . . .
H12 H 0.566078 1.016261 0.616099 0.023 Uiso 1 1 calc R U . . .
C13 C 0.64681(19) 0.9825(2) 0.49334(18) 0.0243(5) Uani 1 1 d . . . . .
H13 H 0.644417 1.045185 0.479757 0.029 Uiso 1 1 calc R U . . .
C14 C 0.6962(2) 0.9076(2) 0.43205(18) 0.0278(5) Uani 1 1 d . . . . .
H14 H 0.726127 0.917727 0.375247 0.033 Uiso 1 1 calc R U . . .
C15 C 0.7017(2) 0.8180(2) 0.45363(18) 0.0265(5) Uani 1 1 d . . . . .
H15 H 0.736554 0.767590 0.411996 0.032 Uiso 1 1 calc R U . . .
C16 C 0.65674(18) 0.80106(19) 0.53587(17) 0.0201(4) Uani 1 1 d . . . . .
H16 H 0.661207 0.739619 0.550423 0.024 Uiso 1 1 calc R U . . .
C17 C 0.65510(17) 0.97722(17) 0.82561(16) 0.0139(4) Uani 1 1 d . . . . .
C18 C 0.63288(18) 0.99476(18) 0.92595(16) 0.0167(4) Uani 1 1 d . . . . .
H18 H 0.559656 0.950738 0.931038 0.020 Uiso 1 1 calc R U . . .
C19 C 0.7173(2) 1.07603(19) 1.01765(17) 0.0210(4) Uani 1 1 d . . . . .
H19 H 0.702834 1.085899 1.085445 0.025 Uiso 1 1 calc R U . . .
C20 C 0.8232(2) 1.1432(2) 1.01053(18) 0.0244(5) Uani 1 1 d . . . . .
H20 H 0.880374 1.200348 1.073598 0.029 Uiso 1 1 calc R U . . .
C21 C 0.84567(19) 1.1271(2) 0.91201(19) 0.0243(5) Uani 1 1 d . . . . .
H21 H 0.918113 1.173321 0.907541 0.029 Uiso 1 1 calc R U . . .
C22 C 0.76226(18) 1.04302(18) 0.81904(17) 0.0186(4) Uani 1 1 d . . . . .
H22 H 0.778582 1.030739 0.751359 0.022 Uiso 1 1 calc R U . . .
C23 C 0.11096(18) 0.39674(18) 0.56381(17) 0.0177(4) Uani 1 1 d . . . . .
C24 C 0.12088(19) 0.3674(2) 0.37830(17) 0.0224(4) Uani 1 1 d . . . . .
H24 H 0.204623 0.416251 0.410865 0.027 Uiso 1 1 calc R U . . .
C25 C 0.0675(3) 0.4351(3) 0.3408(2) 0.0382(6) Uani 1 1 d . . . . .
H25A H -0.014670 0.388069 0.308514 0.057 Uiso 1 1 calc R U . . .
H25B H 0.105873 0.451886 0.287906 0.057 Uiso 1 1 calc R U . . .
H25C H 0.076840 0.508953 0.401746 0.057 Uiso 1 1 calc R U . . .
C26 C 0.1090(2) 0.2512(2) 0.2866(2) 0.0351(6) Uani 1 1 d . . . . .
H26A H 0.144766 0.210505 0.313841 0.053 Uiso 1 1 calc R U . . .
H26B H 0.147286 0.266175 0.233006 0.053 Uiso 1 1 calc R U . . .
H26C H 0.027194 0.202184 0.254177 0.053 Uiso 1 1 calc R U . . .
C27 C -0.04309(18) 0.24708(19) 0.59149(18) 0.0193(4) Uani 1 1 d . . . . .
H27 H -0.101179 0.243329 0.536871 0.023 Uiso 1 1 calc R U . . .
C28 C -0.0934(2) 0.2534(2) 0.6875(2) 0.0278(5) Uani 1 1 d . . . . .
H28A H -0.035456 0.262008 0.743413 0.042 Uiso 1 1 calc R U . . .
H28B H -0.160959 0.181321 0.666568 0.042 Uiso 1 1 calc R U . . .
H28C H -0.116178 0.320985 0.714635 0.042 Uiso 1 1 calc R U . . .
C29 C -0.0115(2) 0.1404(2) 0.5415(2) 0.0254(5) Uani 1 1 d . . . . .
H29A H 0.019519 0.139549 0.479531 0.038 Uiso 1 1 calc R U . . .
H29B H -0.080304 0.068969 0.518909 0.038 Uiso 1 1 calc R U . . .
H29C H 0.046670 0.144023 0.593916 0.038 Uiso 1 1 calc R U . . .
C1S C 0.4208(2) 0.7174(2) 0.21592(19) 0.0240(5) Uani 1 1 d . . . . .
H1S H 0.485525 0.794711 0.239717 0.029 Uiso 1 1 d R U . . .
Cl1S Cl 0.38409(5) 0.71028(5) 0.33125(4) 0.02614(12) Uani 1 1 d . . . . .
Cl2S Cl 0.30994(8) 0.71437(11) 0.13414(7) 0.0369(2) Uani 0.7789(19) 1 d . . P . .
Cl2B Cl 0.2829(3) 0.6434(4) 0.1171(3) 0.0369(2) Uani 0.2211(19) 1 d . . P . .
Cl3S Cl 0.47444(15) 0.60805(13) 0.15045(14) 0.0472(4) Uani 0.7789(19) 1 d . . P . .
Cl3B Cl 0.5060(6) 0.6455(5) 0.1593(6) 0.0472(4) Uani 0.2211(19) 1 d . . P . .
C2S C 0.8121(3) 0.8694(3) 0.1199(2) 0.0465(8) Uani 1 1 d . . . . .
H2S H 0.774547 0.926699 0.150487 0.056 Uiso 1 1 d R U . . .
Cl4S Cl 0.88413(6) 0.90644(8) 0.03121(6) 0.04405(17) Uani 1 1 d . . . . .
Cl5S Cl 0.9010(3) 0.8824(5) 0.2230(3) 0.0637(8) Uani 0.692(2) 1 d . . P . .
Cl5B Cl 0.9323(7) 0.9080(12) 0.2377(8) 0.0637(8) Uani 0.308(2) 1 d . . P . .
Cl6S Cl 0.70433(14) 0.73588(14) 0.05478(15) 0.0707(4) Uani 0.692(2) 1 d . . P . .
Cl6B Cl 0.7428(3) 0.6941(3) 0.0414(4) 0.0707(4) Uani 0.308(2) 1 d . . P . .

loop_
_atom_site_aniso_label
_atom_site_aniso_U_11
_atom_site_aniso_U_22
_atom_site_aniso_U_33
_atom_site_aniso_U_23
_atom_site_aniso_U_13
_atom_site_aniso_U_12
Pd 0.00980(7) 0.01477(8) 0.01093(7) 0.00688(6) 0.00177(5) 0.00116(5)
Fe 0.01462(13) 0.01145(13) 0.01023(13) 0.00457(10) 0.00291(10) 0.00330(11)
P 0.0111(2) 0.0123(2) 0.0110(2) 0.00525(18) 0.00300(17) 0.00254(18)
Cl2 0.0137(2) 0.0167(2) 0.0211(2) 0.00541(19) 0.00238(18) 0.00521(18)
Cl3 0.0250(3) 0.0175(2) 0.0125(2) 0.00619(18) 0.00031(18) 0.00072(19)
Cl1 0.0100(2) 0.0348(3) 0.0223(3) 0.0065(2) -0.00030(19) 0.0045(2)
N1 0.0217(9) 0.0199(9) 0.0154(9) 0.0113(7) -0.0023(7) -0.0053(7)
N2 0.0140(8) 0.0234(9) 0.0152(8) 0.0090(7) -0.0003(7) -0.0025(7)
N3 0.0179(8) 0.0180(9) 0.0149(8) 0.0077(7) 0.0026(7) 0.0002(7)
C1 0.0162(9) 0.0152(9) 0.0153(9) 0.0076(8) 0.0061(7) 0.0047(8)
C2 0.0249(10) 0.0157(10) 0.0141(9) 0.0062(8) 0.0095(8) 0.0065(8)
C3 0.0294(11) 0.0170(10) 0.0235(11) 0.0097(9) 0.0149(9) 0.0115(9)
C4 0.0224(10) 0.0213(10) 0.0263(11) 0.0137(9) 0.0096(9) 0.0121(9)
C5 0.0130(9) 0.0189(10) 0.0200(10) 0.0093(8) 0.0020(8) 0.0053(8)
C6 0.0149(9) 0.0156(9) 0.0142(9) 0.0082(8) 0.0018(7) -0.0007(7)
C7 0.0219(10) 0.0154(9) 0.0157(9) 0.0086(8) 0.0043(8) 0.0028(8)
C8 0.0212(10) 0.0202(10) 0.0132(9) 0.0102(8) 0.0051(8) 0.0066(8)
C9 0.0193(10) 0.0184(10) 0.0121(9) 0.0052(8) 0.0057(8) 0.0053(8)
C10 0.0152(9) 0.0190(10) 0.0170(9) 0.0099(8) 0.0066(8) 0.0054(8)
C11 0.0123(9) 0.0161(9) 0.0125(9) 0.0056(7) 0.0025(7) 0.0008(7)
C12 0.0165(9) 0.0223(10) 0.0182(10) 0.0108(8) 0.0037(8) 0.0047(8)
C13 0.0195(10) 0.0286(12) 0.0235(11) 0.0174(10) 0.0020(9) 0.0011(9)
C14 0.0211(11) 0.0358(13) 0.0168(10) 0.0122(10) 0.0068(9) -0.0014(10)
C15 0.0225(11) 0.0252(11) 0.0201(11) 0.0030(9) 0.0114(9) 0.0035(9)
C16 0.0175(10) 0.0178(10) 0.0196(10) 0.0058(8) 0.0066(8) 0.0033(8)
C17 0.0136(9) 0.0128(9) 0.0143(9) 0.0055(7) 0.0021(7) 0.0050(7)
C18 0.0171(9) 0.0166(9) 0.0158(9) 0.0062(8) 0.0044(8) 0.0073(8)
C19 0.0262(11) 0.0210(10) 0.0146(10) 0.0059(8) 0.0024(8) 0.0110(9)
C20 0.0234(11) 0.0194(10) 0.0202(11) 0.0036(9) -0.0061(9) 0.0054(9)
C21 0.0159(10) 0.0235(11) 0.0272(12) 0.0099(9) 0.0005(9) 0.0031(9)
C22 0.0148(9) 0.0184(10) 0.0190(10) 0.0075(8) 0.0033(8) 0.0035(8)
C23 0.0161(9) 0.0180(10) 0.0176(10) 0.0095(8) 0.0022(8) 0.0032(8)
C24 0.0160(10) 0.0292(12) 0.0153(10) 0.0112(9) 0.0004(8) -0.0003(9)
C25 0.0388(15) 0.0416(15) 0.0351(14) 0.0262(13) -0.0013(12) 0.0068(12)
C26 0.0243(12) 0.0394(15) 0.0270(13) 0.0054(11) 0.0097(10) 0.0064(11)
C27 0.0129(9) 0.0183(10) 0.0242(11) 0.0114(9) 0.0038(8) 0.0008(8)
C28 0.0223(11) 0.0305(12) 0.0322(13) 0.0178(11) 0.0129(10) 0.0059(10)
C29 0.0213(11) 0.0207(11) 0.0310(12) 0.0115(9) 0.0043(9) 0.0047(9)
C1S 0.0264(11) 0.0306(12) 0.0253(11) 0.0188(10) 0.0105(9) 0.0145(10)
Cl1S 0.0291(3) 0.0323(3) 0.0197(2) 0.0146(2) 0.0072(2) 0.0111(2)
Cl2S 0.0275(4) 0.0639(7) 0.0305(4) 0.0294(5) 0.0074(3) 0.0205(5)
Cl2B 0.0275(4) 0.0639(7) 0.0305(4) 0.0294(5) 0.0074(3) 0.0205(5)
Cl3S 0.0822(11) 0.0578(10) 0.0563(6) 0.0477(8) 0.0511(8) 0.0572(9)
Cl3B 0.0822(11) 0.0578(10) 0.0563(6) 0.0477(8) 0.0511(8) 0.0572(9)
C2S 0.0417(16) 0.074(2) 0.0329(15) 0.0248(15) 0.0153(13) 0.0317(16)
Cl4S 0.0384(4) 0.0621(5) 0.0465(4) 0.0333(4) 0.0100(3) 0.0258(3)
Cl5S 0.072(2) 0.121(3) 0.0253(11) 0.0286(13) 0.0104(11) 0.076(2)
Cl5B 0.072(2) 0.121(3) 0.0253(11) 0.0286(13) 0.0104(11) 0.076(2)
Cl6S 0.0632(9) 0.0532(9) 0.0981(10) 0.0376(8) 0.0352(8) 0.0176(6)
Cl6B 0.0632(9) 0.0532(9) 0.0981(10) 0.0376(8) 0.0352(8) 0.0176(6)

loop_
_atom_type_symbol
_atom_type_description
_atom_type_scat_dispersion_real
_atom_type_scat_dispersion_imag
_atom_type_scat_source
C C 0.0033 0.0016 'International Tables Vol C Tables 4.2.6.8 and 6.1.1.4'
H H 0.0000 0.0000 'International Tables Vol C Tables 4.2.6.8 and 6.1.1.4'
Cl Cl 0.1484 0.1585 'International Tables Vol C Tables 4.2.6.8 and 6.1.1.4'
Fe Fe 0.3463 0.8444 'International Tables Vol C Tables 4.2.6.8 and 6.1.1.4'
N N 0.0061 0.0033 'International Tables Vol C Tables 4.2.6.8 and 6.1.1.4'
P P 0.1023 0.0942 'International Tables Vol C Tables 4.2.6.8 and 6.1.1.4'
Pd Pd -0.9988 1.0072 'International Tables Vol C Tables 4.2.6.8 and 6.1.1.4'

loop_
_geom_angle_atom_site_label_1
_geom_angle_atom_site_label_2
_geom_angle_atom_site_label_3
_geom_angle
_geom_angle_site_symmetry_1
_geom_angle_site_symmetry_3
_geom_angle_publ_flag
P Pd Cl2 92.901(18) . . ?
P Pd Cl3 88.737(19) . . ?
Cl2 Pd Cl3 172.258(19) . . ?
P Pd Cl1 174.79(2) . . ?
Cl2 Pd Cl1 88.521(19) . . ?
Cl3 Pd Cl1 90.52(2) . . ?
C6 Fe C7 41.20(8) . . ?
C6 Fe C2 105.98(9) . . ?
C7 Fe C2 123.79(9) . . ?
C6 Fe C3 116.66(9) . . ?
C7 Fe C3 104.17(9) . . ?
C2 Fe C3 40.82(9) . . ?
C6 Fe C1 127.21(8) . . ?
C7 Fe C1 163.39(8) . . ?
C2 Fe C1 41.26(8) . . ?
C3 Fe C1 68.77(8) . . ?
C6 Fe C8 68.45(8) . . ?
C7 Fe C8 40.84(8) . . ?
C2 Fe C8 161.95(8) . . ?
C3 Fe C8 124.89(9) . . ?
C1 Fe C8 155.36(8) . . ?
C6 Fe C5 166.72(8) . . ?
C7 Fe C5 151.84(9) . . ?
C2 Fe C5 69.00(9) . . ?
C3 Fe C5 68.15(9) . . ?
C1 Fe C5 41.11(8) . . ?
C8 Fe C5 120.09(8) . . ?
C6 Fe C4 150.74(9) . . ?
C7 Fe C4 116.44(9) . . ?
C2 Fe C4 68.52(9) . . ?
C3 Fe C4 40.34(9) . . ?
C1 Fe C4 68.56(8) . . ?
C8 Fe C4 107.45(9) . . ?
C5 Fe C4 40.29(8) . . ?
C6 Fe C9 68.29(8) . . ?
C7 Fe C9 68.72(8) . . ?
C2 Fe C9 155.23(9) . . ?
C3 Fe C9 163.73(9) . . ?
C1 Fe C9 121.92(8) . . ?
C8 Fe C9 40.44(8) . . ?
C5 Fe C9 110.80(9) . . ?
C4 Fe C9 128.39(9) . . ?
C6 Fe C10 40.70(8) . . ?
C7 Fe C10 68.88(8) . . ?
C2 Fe C10 119.72(9) . . ?
C3 Fe C10 152.49(9) . . ?
C1 Fe C10 110.03(8) . . ?
C8 Fe C10 68.02(8) . . ?
C5 Fe C10 130.13(8) . . ?
C4 Fe C10 166.79(9) . . ?
C9 Fe C10 40.30(8) . . ?
C1 P C11 107.11(9) . . ?
C1 P C17 101.83(9) . . ?
C11 P C17 104.93(9) . . ?
C1 P Pd 115.87(7) . . ?
C11 P Pd 109.28(7) . . ?
C17 P Pd 116.84(7) . . ?
C23 N1 C6 124.03(18) . . ?
C23 N1 H1N 113.5 . . ?
C6 N1 H1N 119.1 . . ?
C23 N2 C24 126.67(18) . . ?
C23 N2 H2N 116.7 . . ?
C24 N2 H2N 116.6 . . ?
C23 N3 C27 125.50(18) . . ?
C23 N3 H3N 119.9 . . ?
C27 N3 H3N 114.0 . . ?
C2 C1 C5 107.06(18) . . ?
C2 C1 P 128.39(16) . . ?
C5 C1 P 124.49(15) . . ?
C2 C1 Fe 68.74(11) . . ?
C5 C1 Fe 69.70(11) . . ?
P C1 Fe 128.66(11) . . ?
C3 C2 C1 107.93(19) . . ?
C3 C2 Fe 70.17(12) . . ?
C1 C2 Fe 70.00(11) . . ?
C3 C2 H2 126.0 . . ?
C1 C2 H2 126.0 . . ?
Fe C2 H2 125.4 . . ?
C4 C3 C2 108.45(19) . . ?
C4 C3 Fe 70.28(12) . . ?
C2 C3 Fe 69.01(12) . . ?
C4 C3 H3 125.8 . . ?
C2 C3 H3 125.8 . . ?
Fe C3 H3 126.5 . . ?
C3 C4 C5 108.47(19) . . ?
C3 C4 Fe 69.38(13) . . ?
C5 C4 Fe 69.72(12) . . ?
C3 C4 H4 125.8 . . ?
C5 C4 H4 125.8 . . ?
Fe C4 H4 126.7 . . ?
C4 C5 C1 108.08(19) . . ?
C4 C5 Fe 69.98(12) . . ?
C1 C5 Fe 69.19(11) . . ?
C4 C5 H5 126.0 . . ?
C1 C5 H5 126.0 . . ?
Fe C5 H5 126.4 . . ?
N1 C6 C10 125.16(19) . . ?
N1 C6 C7 126.19(19) . . ?
C10 C6 C7 108.55(18) . . ?
N1 C6 Fe 122.63(14) . . ?
C10 C6 Fe 70.91(11) . . ?
C7 C6 Fe 69.43(12) . . ?
C8 C7 C6 107.14(18) . . ?
C8 C7 Fe 70.35(12) . . ?
C6 C7 Fe 69.37(11) . . ?
C8 C7 H7 126.4 . . ?
C6 C7 H7 126.4 . . ?
Fe C7 H7 125.4 . . ?
C9 C8 C7 108.51(18) . . ?
C9 C8 Fe 70.18(11) . . ?
C7 C8 Fe 68.81(11) . . ?
C9 C8 H8 125.7 . . ?
C7 C8 H8 125.7 . . ?
Fe C8 H8 126.8 . . ?
C10 C9 C8 108.10(18) . . ?
C10 C9 Fe 69.90(11) . . ?
C8 C9 Fe 69.38(12) . . ?
C10 C9 H9 125.9 . . ?
C8 C9 H9 125.9 . . ?
Fe C9 H9 126.3 . . ?
C9 C10 C6 107.69(18) . . ?
C9 C10 Fe 69.80(12) . . ?
C6 C10 Fe 68.39(12) . . ?
C9 C10 H10 126.2 . . ?
C6 C10 H10 126.2 . . ?
Fe C10 H10 127.2 . . ?
C16 C11 C12 119.41(19) . . ?
C16 C11 P 123.27(16) . . ?
C12 C11 P 117.29(16) . . ?
C13 C12 C11 120.7(2) . . ?
C13 C12 H12 119.7 . . ?
C11 C12 H12 119.7 . . ?
C14 C13 C12 119.7(2) . . ?
C14 C13 H13 120.2 . . ?
C12 C13 H13 120.2 . . ?
C15 C14 C13 120.0(2) . . ?
C15 C14 H14 120.0 . . ?
C13 C14 H14 120.0 . . ?
C14 C15 C16 120.7(2) . . ?
C14 C15 H15 119.6 . . ?
C16 C15 H15 119.6 . . ?
C11 C16 C15 119.5(2) . . ?
C11 C16 H16 120.2 . . ?
C15 C16 H16 120.2 . . ?
C22 C17 C18 119.46(19) . . ?
C22 C17 P 121.32(15) . . ?
C18 C17 P 119.11(15) . . ?
C19 C18 C17 120.2(2) . . ?
C19 C18 H18 119.9 . . ?
C17 C18 H18 119.9 . . ?
C18 C19 C20 120.0(2) . . ?
C18 C19 H19 120.0 . . ?
C20 C19 H19 120.0 . . ?
C21 C20 C19 120.2(2) . . ?
C21 C20 H20 119.9 . . ?
C19 C20 H20 119.9 . . ?
C20 C21 C22 120.2(2) . . ?
C20 C21 H21 119.9 . . ?
C22 C21 H21 119.9 . . ?
C17 C22 C21 119.9(2) . . ?
C17 C22 H22 120.0 . . ?
C21 C22 H22 120.0 . . ?
N2 C23 N3 120.72(19) . . ?
N2 C23 N1 120.12(19) . . ?
N3 C23 N1 119.15(19) . . ?
N2 C24 C25 110.1(2) . . ?
N2 C24 C26 108.92(19) . . ?
C25 C24 C26 111.9(2) . . ?
N2 C24 H24 108.6 . . ?
C25 C24 H24 108.6 . . ?
C26 C24 H24 108.6 . . ?
C24 C25 H25A 109.5 . . ?
C24 C25 H25B 109.5 . . ?
H25A C25 H25B 109.5 . . ?
C24 C25 H25C 109.5 . . ?
H25A C25 H25C 109.5 . . ?
H25B C25 H25C 109.5 . . ?
C24 C26 H26A 109.5 . . ?
C24 C26 H26B 109.5 . . ?
H26A C26 H26B 109.5 . . ?
C24 C26 H26C 109.5 . . ?
H26A C26 H26C 109.5 . . ?
H26B C26 H26C 109.5 . . ?
N3 C27 C28 107.47(18) . . ?
N3 C27 C29 110.67(18) . . ?
C28 C27 C29 112.43(19) . . ?
N3 C27 H27 108.7 . . ?
C28 C27 H27 108.7 . . ?
C29 C27 H27 108.7 . . ?
C27 C28 H28A 109.5 . . ?
C27 C28 H28B 109.5 . . ?
H28A C28 H28B 109.5 . . ?
C27 C28 H28C 109.5 . . ?
H28A C28 H28C 109.5 . . ?
H28B C28 H28C 109.5 . . ?
C27 C29 H29A 109.5 . . ?
C27 C29 H29B 109.5 . . ?
H29A C29 H29B 109.5 . . ?
C27 C29 H29C 109.5 . . ?
H29A C29 H29C 109.5 . . ?
H29B C29 H29C 109.5 . . ?
Cl3B C1S Cl2S 118.9(3) . . ?
Cl3B C1S Cl1S 116.8(2) . . ?
Cl2S C1S Cl1S 112.88(13) . . ?
Cl3B C1S Cl3S 16.2(2) . . ?
Cl2S C1S Cl3S 113.49(15) . . ?
Cl1S C1S Cl3S 109.51(13) . . ?
Cl3B C1S Cl2B 105.7(3) . . ?
Cl2S C1S Cl2B 26.57(13) . . ?
Cl1S C1S Cl2B 104.66(16) . . ?
Cl3S C1S Cl2B 94.90(18) . . ?
Cl3B C1S H1S 90.7 . . ?
Cl2S C1S H1S 106.7 . . ?
Cl1S C1S H1S 107.0 . . ?
Cl3S C1S H1S 106.9 . . ?
Cl2B C1S H1S 132.3 . . ?
Cl2B Cl2S C1S 84.2(2) . . ?
Cl2S Cl2B C1S 69.3(3) . . ?
Cl5S C2S Cl6S 112.9(3) . . ?
Cl5S C2S Cl4S 113.2(2) . . ?
Cl6S C2S Cl4S 110.68(18) . . ?
Cl5S C2S Cl5B 9.8(6) . . ?
Cl6S C2S Cl5B 122.4(5) . . ?
Cl4S C2S Cl5B 105.3(4) . . ?
Cl5S C2S Cl6B 97.7(3) . . ?
Cl6S C2S Cl6B 24.17(13) . . ?
Cl4S C2S Cl6B 102.53(19) . . ?
Cl5B C2S Cl6B 105.7(5) . . ?
Cl5S C2S H2S 107.0 . . ?
Cl6S C2S H2S 106.1 . . ?
Cl4S C2S H2S 106.4 . . ?
Cl5B C2S H2S 104.9 . . ?
Cl6B C2S H2S 129.9 . . ?
Cl6B Cl6S C2S 99.5(3) . . ?
Cl6S Cl6B C2S 56.4(3) . . ?

loop_
_geom_bond_atom_site_label_1
_geom_bond_atom_site_label_2
_geom_bond_distance
_geom_bond_site_symmetry_2
_geom_bond_publ_flag
Pd P 2.2370(5) . ?
Pd Cl2 2.2943(5) . ?
Pd Cl3 2.3237(5) . ?
Pd Cl1 2.3719(5) . ?
Fe C6 2.032(2) . ?
Fe C7 2.033(2) . ?
Fe C2 2.036(2) . ?
Fe C3 2.052(2) . ?
Fe C1 2.053(2) . ?
Fe C8 2.054(2) . ?
Fe C5 2.060(2) . ?
Fe C4 2.064(2) . ?
Fe C9 2.064(2) . ?
Fe C10 2.066(2) . ?
P C1 1.807(2) . ?
P C11 1.814(2) . ?
P C17 1.817(2) . ?
N1 C23 1.347(3) . ?
N1 C6 1.424(3) . ?
N1 H1N 0.8781 . ?
N2 C23 1.329(3) . ?
N2 C24 1.471(3) . ?
N2 H2N 0.9133 . ?
N3 C23 1.335(3) . ?
N3 C27 1.475(3) . ?
N3 H3N 0.8704 . ?
C1 C2 1.441(3) . ?
C1 C5 1.444(3) . ?
C2 C3 1.426(3) . ?
C2 H2 0.9500 . ?
C3 C4 1.419(3) . ?
C3 H3 0.9500 . ?
C4 C5 1.420(3) . ?
C4 H4 0.9500 . ?
C5 H5 0.9500 . ?
C6 C10 1.425(3) . ?
C6 C7 1.430(3) . ?
C7 C8 1.426(3) . ?
C7 H7 0.9500 . ?
C8 C9 1.423(3) . ?
C8 H8 0.9500 . ?
C9 C10 1.423(3) . ?
C9 H9 0.9500 . ?
C10 H10 0.9500 . ?
C11 C16 1.392(3) . ?
C11 C12 1.397(3) . ?
C12 C13 1.389(3) . ?
C12 H12 0.9500 . ?
C13 C14 1.386(4) . ?
C13 H13 0.9500 . ?
C14 C15 1.384(4) . ?
C14 H14 0.9500 . ?
C15 C16 1.395(3) . ?
C15 H15 0.9500 . ?
C16 H16 0.9500 . ?
C17 C22 1.392(3) . ?
C17 C18 1.402(3) . ?
C18 C19 1.384(3) . ?
C18 H18 0.9500 . ?
C19 C20 1.390(3) . ?
C19 H19 0.9500 . ?
C20 C21 1.381(3) . ?
C20 H20 0.9500 . ?
C21 C22 1.395(3) . ?
C21 H21 0.9500 . ?
C22 H22 0.9500 . ?
C24 C25 1.520(4) . ?
C24 C26 1.525(3) . ?
C24 H24 1.0000 . ?
C25 H25A 0.9800 . ?
C25 H25B 0.9800 . ?
C25 H25C 0.9800 . ?
C26 H26A 0.9800 . ?
C26 H26B 0.9800 . ?
C26 H26C 0.9800 . ?
C27 C28 1.518(3) . ?
C27 C29 1.519(3) . ?
C27 H27 1.0000 . ?
C28 H28A 0.9800 . ?
C28 H28B 0.9800 . ?
C28 H28C 0.9800 . ?
C29 H29A 0.9800 . ?
C29 H29B 0.9800 . ?
C29 H29C 0.9800 . ?
C1S Cl3B 1.699(7) . ?
C1S Cl2S 1.729(2) . ?
C1S Cl1S 1.754(2) . ?
C1S Cl3S 1.762(3) . ?
C1S Cl2B 1.839(4) . ?
C1S H1S 1.0000 . ?
Cl2S Cl2B 0.827(4) . ?
C2S Cl5S 1.687(4) . ?
C2S Cl6S 1.688(4) . ?
C2S Cl4S 1.738(3) . ?
C2S Cl5B 1.942(8) . ?
C2S Cl6B 2.000(5) . ?
C2S H2S 1.0000 . ?
Cl6S Cl6B 0.830(4) . ?
